data_2102285
loop_
_publ_author_name
'Angel, R. J.'
'Bismayer, U.'
'Marshall, W. G.'

_publ_section_title
;
 Local and long-range order in ferroelastic lead phosphate at high
 pressure
;
_journal_issue 1
_journal_name_full 'Acta Crystallographica Section B'
_journal_page_first 1
_journal_page_last 9
_journal_paper_doi 10.1107/S0108768103026582
_journal_volume 60
_journal_year 2004
_chemical_formula_analytical 'Pb2.952 Ba0.048 P2 O8'
_chemical_formula_structural '(Pb0.984 Ba0.016)3 (PO4)2'
_chemical_formula_sum 'O8 P2 Pb3'
_chemical_formula_weight 811.54
_chemical_name_common 'Ba-doped lead phosphate'
_chemical_name_systematic ' ?'
_space_group_IT_number 15
_symmetry_cell_setting monoclinic
_symmetry_space_group_name_Hall '-C 2yc'
_symmetry_space_group_name_H-M 'C 1 2/c 1'
_cell_angle_alpha 90.0
_cell_angle_beta 103.126(15)
_cell_angle_gamma 90.0
_cell_formula_units_Z 4
_cell_length_a 13.7645(14)
_cell_length_b 5.5059(7)
_cell_length_c 9.4551(10)
_cell_measurement_pressure 1500000.
_cell_measurement_temperature 298
_cell_volume 697.84(14)
_cod_data_source_file ws5002.cif
_cod_data_source_block S4P19MONO_phase_1
_cod_depositor_comments
;
The following automatic conversions were performed:
'_geom_bond_publ_flag' value 'N' changed to 'n' according to
'/home/saulius/struct/CIF-dictionaries/cif_core.dic' dictionary named
'cif_core.dic' version 2.4.1 from 2010-06-29 (195
times).

'_geom_angle_publ_flag' value 'N' changed to 'n' according to
'/home/saulius/struct/CIF-dictionaries/cif_core.dic' dictionary named
'cif_core.dic' version 2.4.1 from 2010-06-29 (6 times).

Automatic conversion script
Id: cif_fix_enum 1527 2010-12-29 10:47:43Z saulius 

The following automatic conversions were performed:

'_geom_bond_publ_flag' value 'N' changed to 'n' according to
/home/saulius/struct/CIF-dictionaries/cif_core.dic dictionary named
'cif_core.dic' version 2.4.1 from 2010-06-29 (195
times).

'_geom_angle_publ_flag' value 'N' changed to 'n' according
to /home/saulius/struct/CIF-dictionaries/cif_core.dic dictionary
named 'cif_core.dic' version 2.4.1 from 2010-06-29 (6 times).

Automatic conversion script
Id: cif_fix_values 1715 2011-07-08 13:25:40Z adriana 
;
_cod_original_cell_volume 697.83(10)
_cod_original_sg_symbol_H-M 'C 2/c'
_cod_database_code 2102285

loop_
_symmetry_equiv_pos_site_id
_symmetry_equiv_pos_as_xyz
1 +x,+y,+z
2 -x,+y,-z+1/2
-1 -x,-y,-z
-2 +x,-y,+z+1/2
101 +x+1/2,+y+1/2,+z
102 -x+1/2,+y+1/2,-z+1/2
-101 -x+1/2,-y+1/2,-z
-102 +x+1/2,-y+1/2,+z+1/2

loop_
_atom_site_label
_atom_site_fract_x
_atom_site_fract_y
_atom_site_fract_z
_atom_site_U_iso_or_equiv
_atom_site_thermal_displace_type
_atom_site_occupancy
_atom_site_type_symbol
Pb1 0.0 0.262(4) 0.25 0.029(2) Uiso 1.0 PB
Pb2 0.3160(3) 0.287(2) 0.357(2) 0.029(2) Uiso 1.0 PB
P 0.6055(3) 0.260(2) 0.4520(10) 0.0057(17) Uiso 1.0 P
O21 0.6476(12) 0.026(3) 0.3988(18) 0.0185(15) Uiso 1.0 O
O22 0.6446(12) 0.480(3) 0.3846(17) 0.0185(15) Uiso 1.0 O
O23 0.6382(10) 0.275(3) 0.6168(13) 0.0185(15) Uiso 1.0 O
O1 0.4929(5) 0.255(3) 0.4073(19) 0.0185(15) Uiso 1.0 O

loop_
_atom_type_symbol
Pb
P
O

loop_
_geom_angle_atom_site_label_1
_geom_angle_atom_site_label_2
_geom_angle_atom_site_label_3
_geom_angle_site_symmetry_1
_geom_angle_site_symmetry_3
_geom_angle
_geom_angle_publ_flag
O21 P O22 1_555 1_555 109.50(16) n
O21 P O23 1_555 1_555 109.47(15) n
O21 P O1 1_555 1_555 109.45(16) n
O22 P O23 1_555 1_555 109.46(15) n
O22 P O1 1_555 1_555 109.48(15) n
O23 P O1 1_555 1_555 109.47(16) n

loop_
_geom_bond_atom_site_label_1
_geom_bond_atom_site_label_2
_geom_bond_site_symmetry_2
_geom_bond_distance
_geom_bond_publ_flag
Pb1 Pb2 1_555 4.237(5) n
Pb1 Pb2 2_555 4.237(5) n
Pb1 Pb2 101_445 3.93(2) n
Pb1 Pb2 101_455 4.12(2) n
Pb1 Pb2 102_545 3.93(2) n
Pb1 Pb2 102_555 4.12(2) n
Pb1 Pb2 -101_556 4.006(15) n
Pb1 Pb2 -102_455 4.006(15) n
Pb1 P 101_445 3.484(18) n
Pb1 P 101_455 3.465(19) n
Pb1 P 102_545 3.484(18) n
Pb1 P 102_555 3.465(19) n
Pb1 P -101_556 3.452(9) n
Pb1 P -102_455 3.452(9) n
Pb1 O21 101_455 2.63(2) n
Pb1 O21 102_555 2.63(2) n
Pb1 O21 -101_556 4.425(16) n
Pb1 O21 -102_455 4.425(16) n
Pb1 O22 101_445 2.61(2) n
Pb1 O22 101_455 4.48(2) n
Pb1 O22 102_545 2.61(2) n
Pb1 O22 102_555 4.48(2) n
Pb1 O23 101_445 4.454(19) n
Pb1 O23 102_545 4.454(19) n
Pb1 O23 -101_556 2.517(15) n
Pb1 O23 -102_455 2.517(15) n
Pb1 O1 101_445 3.17(2) n
Pb1 O1 101_455 3.11(3) n
Pb1 O1 102_545 3.17(2) n
Pb1 O1 102_555 3.11(3) n
Pb1 O1 -101_556 3.221(18) n
Pb1 O1 -102_455 3.221(18) n
Pb2 Pb1 1_555 4.237(5) n
Pb2 Pb1 101_545 4.12(2) n
Pb2 Pb1 101_555 3.93(2) n
Pb2 Pb1 -101_556 4.006(15) n
Pb2 Pb2 102_545 3.643(17) n
Pb2 Pb2 102_555 3.643(17) n
Pb2 Pb2 -101_556 3.61(3) n
Pb2 P 1_555 3.884(6) n
Pb2 P 2_655 3.34(2) n
Pb2 P -1_656 3.551(16) n
Pb2 P -1_666 3.130(17) n
Pb2 P 101_445 4.337(15) n
Pb2 P 101_455 4.146(13) n
Pb2 P -102_455 4.249(15) n
Pb2 O21 2_655 2.95(3) n
Pb2 O21 -1_656 2.84(2) n
Pb2 O21 -1_666 4.405(18) n
Pb2 O21 101_455 2.772(16) n
Pb2 O22 2_655 2.68(3) n
Pb2 O22 -1_666 2.71(3) n
Pb2 O22 101_445 2.959(15) n
Pb2 O23 -1_656 3.154(16) n
Pb2 O23 -1_666 2.493(16) n
Pb2 O23 -102_455 2.952(14) n
Pb2 O1 1_555 2.379(8) n
Pb2 O1 2_655 4.02(2) n
Pb2 O1 -1_656 4.26(2) n
Pb2 O1 -1_666 3.95(2) n
P Pb1 101_545 3.465(19) n
P Pb1 101_555 3.484(18) n
P Pb1 -101_556 3.452(9) n
P Pb2 1_555 3.884(6) n
P Pb2 2_655 3.34(2) n
P Pb2 -1_656 3.551(16) n
P Pb2 -1_666 3.130(17) n
P Pb2 101_545 4.146(13) n
P Pb2 101_555 4.337(15) n
P Pb2 -102_556 4.249(15) n
P P 2_655 4.241(16) n
P P -1_656 4.317(17) n
P P -1_666 4.177(17) n
P P -101_656 3.876(8) n
P O21 1_555 1.543(10) n
P O21 1_565 4.303(13) n
P O21 2_655 4.421(19) n
P O21 -1_656 4.34(2) n
P O21 -2_556 4.421(13) n
P O21 -101_656 3.57(2) n
P O22 1_545 4.389(14) n
P O22 1_555 1.526(10) n
P O22 2_655 4.30(2) n
P O22 -1_666 4.32(2) n
P O22 -2_566 4.250(12) n
P O22 -101_656 3.68(2) n
P O23 1_555 1.523(10) n
P O23 -1_656 4.400(19) n
P O23 -1_666 4.153(19) n
P O23 -2_555 4.423(18) n
P O23 -2_565 4.178(16) n
P O23 -101_656 3.735(17) n
P O1 1_555 1.511(7) n
P O1 2_655 3.36(2) n
P O1 -1_656 3.53(2) n
P O1 -1_666 3.40(2) n
O21 Pb1 101_545 2.63(2) n
O21 Pb1 -101_556 4.425(16) n
O21 Pb2 2_655 2.95(3) n
O21 Pb2 -1_656 2.84(2) n
O21 Pb2 -1_666 4.405(18) n
O21 Pb2 101_545 2.772(16) n
O21 P 1_545 4.303(13) n
O21 P 1_555 1.543(10) n
O21 P 2_655 4.421(19) n
O21 P -1_656 4.34(2) n
O21 P -2_555 4.421(13) n
O21 P -101_656 3.57(2) n
O21 O21 2_655 4.39(3) n
O21 O21 -101_646 4.29(3) n
O21 O21 -101_656 3.90(3) n
O21 O22 1_545 3.006(11) n
O21 O22 1_555 2.506(11) n
O21 O22 102_645 4.347(15) n
O21 O22 -101_656 3.12(2) n
O21 O23 1_555 2.504(10) n
O21 O23 -1_656 4.24(2) n
O21 O23 -2_555 3.12(2) n
O21 O23 -101_656 3.18(2) n
O21 O1 1_555 2.493(11) n
O21 O1 2_655 3.342(17) n
O21 O1 -1_656 3.33(2) n
O22 Pb1 101_545 4.48(2) n
O22 Pb1 101_555 2.61(2) n
O22 Pb2 2_655 2.68(3) n
O22 Pb2 -1_666 2.71(3) n
O22 Pb2 101_555 2.959(15) n
O22 P 1_555 1.526(10) n
O22 P 1_565 4.389(14) n
O22 P 2_655 4.30(2) n
O22 P -1_666 4.32(2) n
O22 P -2_565 4.250(12) n
O22 P -101_656 3.68(2) n
O22 O21 1_555 2.506(11) n
O22 O21 1_565 3.006(11) n
O22 O21 102_655 4.347(15) n
O22 O21 -101_656 3.12(2) n
O22 O22 2_655 4.21(3) n
O22 O22 -101_656 4.09(4) n
O22 O22 -101_666 4.37(3) n
O22 O23 1_555 2.489(11) n
O22 O23 -1_666 4.12(2) n
O22 O23 -2_565 2.851(17) n
O22 O23 -101_656 3.31(2) n
O22 O1 1_555 2.480(11) n
O22 O1 2_655 3.219(19) n
O22 O1 -1_666 3.36(3) n
O23 Pb1 101_555 4.454(19) n
O23 Pb1 -101_556 2.517(15) n
O23 Pb2 -1_656 3.154(16) n
O23 Pb2 -1_666 2.493(16) n
O23 Pb2 -102_556 2.952(14) n
O23 P 1_555 1.523(10) n
O23 P -1_656 4.400(19) n
O23 P -1_666 4.153(19) n
O23 P -2_556 4.423(18) n
O23 P -2_566 4.178(16) n
O23 P -101_656 3.735(17) n
O23 O21 1_555 2.504(10) n
O23 O21 -1_656 4.24(2) n
O23 O21 -2_556 3.12(2) n
O23 O21 -101_656 3.18(2) n
O23 O22 1_555 2.489(11) n
O23 O22 -1_666 4.12(2) n
O23 O22 -2_566 2.851(17) n
O23 O22 -101_656 3.31(2) n
O23 O23 102_646 4.457(19) n
O23 O23 102_656 4.457(19) n
O23 O23 -101_656 4.19(3) n
O23 O1 1_555 2.478(10) n
O23 O1 -1_656 3.41(2) n
O23 O1 -1_666 3.13(2) n
O1 Pb1 101_545 3.11(3) n
O1 Pb1 101_555 3.17(2) n
O1 Pb1 -101_556 3.221(18) n
O1 Pb2 1_555 2.379(8) n
O1 Pb2 2_655 4.02(2) n
O1 Pb2 -1_656 4.26(2) n
O1 Pb2 -1_666 3.95(2) n
O1 P 1_555 1.511(7) n
O1 P 2_655 3.36(2) n
O1 P -1_656 3.53(2) n
O1 P -1_666 3.40(2) n
O1 O21 1_555 2.493(11) n
O1 O21 2_655 3.342(17) n
O1 O21 -1_656 3.33(2) n
O1 O22 1_555 2.480(11) n
O1 O22 2_655 3.219(19) n
O1 O22 -1_666 3.36(3) n
O1 O23 1_555 2.478(10) n
O1 O23 -1_656 3.41(2) n
O1 O23 -1_666 3.13(2) n
O1 O1 2_655 3.03(4) n
O1 O1 -1_656 3.30(4) n
O1 O1 -1_666 3.20(4) n
